data_4021402
loop_
_publ_author_name
'Yuka Kobayashi'
'Fumi Morisawa'
'Kazuhiko Saigo'

_publ_contact_author_address
;
    Hongo, 7-3-1, Bunkyo, Tokyo, Japan
;
_publ_contact_author_email 'saigo@chiral.t.u-tokyo.ac.jp    '
_publ_contact_author_fax +81-3-5802-3348
_publ_contact_author_name 'Kazuhiko Saigo'
_publ_contact_author_phone +81-3-5841-7266
_publ_section_title
;
 Enantiopure O-Substituted Phenylphosphonothioic Acids:
 Chiral Recognition Ability during Salt Crystallization
 and Chiral Recognition Mechanism
;
_journal_name_full 'Journal of Organic Chemistry'
_journal_page_first 606
_journal_page_last 615
_journal_paper_doi 10.1021/jo052020v
_journal_volume 71
_journal_year 2006
_chemical_absolute_configuration rm
_chemical_formula_moiety 'C18 H26 N O2 P S '
_chemical_formula_sum 'C18 H26 N O2 P S'
_chemical_formula_weight 351.44
_chemical_name_common
;
(S)-1-phenyl-2-methyl-propylammonium_(Rp)-O-ethyl phenylphosphonothioate
;
_space_group_IT_number 19
_space_group_name_Hall 'P 2ac 2ab'
_space_group_name_H-M_alt 'P 21 21 21'
_symmetry_cell_setting orthorhombic
_symmetry_Int_Tables_number 19
_symmetry_space_group_name_Hall 'P 2ac 2ab'
_symmetry_space_group_name_H-M 'P 21 21 21'
_audit_creation_date 2005-11-08
_audit_creation_method 'by CrystalStructure 3.6.0'
_cell_angle_alpha 90
_cell_angle_beta 90
_cell_angle_gamma 90
_cell_formula_units_Z 4
_cell_length_a 7.5170(3)
_cell_length_b 12.0150(7)
_cell_length_c 21.890(2)
_cell_measurement_temperature 296.1
_cell_volume 1977.0(2)
_computing_cell_refinement Unknown
_computing_data_collection Unknown
_computing_data_reduction CrystalStructure
_computing_publication_material 'CrystalStructure 3.6.0'
_computing_structure_refinement CRYSTALS
_computing_structure_solution SIR92
_diffrn_measured_fraction_theta_full 0.8592
_diffrn_measured_fraction_theta_max 0.8592
_diffrn_measurement_device_type 'Mac Science DIP-2030'
_diffrn_measurement_method 'Imageing plate (omega-scan)'
_diffrn_radiation_type 'Mo K\a'
_diffrn_radiation_wavelength 0.7107
_diffrn_reflns_limit_h_max 8
_diffrn_reflns_limit_h_min 0
_diffrn_reflns_limit_k_max 14
_diffrn_reflns_limit_k_min 0
_diffrn_reflns_limit_l_max 27
_diffrn_reflns_limit_l_min 0
_diffrn_reflns_number 2013
_diffrn_reflns_theta_full 26.33
_diffrn_reflns_theta_max 26.33
_exptl_absorpt_coefficient_mu 0.253
_exptl_absorpt_correction_type none
_exptl_crystal_colour nONE
_exptl_crystal_density_diffrn 1.181
_exptl_crystal_density_method 'not measured'
_exptl_crystal_description nONE
_exptl_crystal_F_000 752.00
_exptl_crystal_size_max 0.70
_exptl_crystal_size_mid 0.50
_exptl_crystal_size_min 0.40
_refine_diff_density_max 0.18
_refine_diff_density_min -0.40
_refine_ls_extinction_method none
_refine_ls_goodness_of_fit_ref 0.763
_refine_ls_hydrogen_treatment calc
_refine_ls_number_parameters 234
_refine_ls_number_reflns 1333
_refine_ls_R_factor_gt 0.0570
_refine_ls_shift/su_max 0.0070
_refine_ls_structure_factor_coef F
_refine_ls_weighting_details 'w = 1/[0.0100Fo^2^ + 1.0000\s(Fo^2^)]'
_refine_ls_weighting_scheme calc
_refine_ls_wR_factor_ref 0.0780
_reflns_number_gt 1333
_reflns_number_total 1999
_reflns_threshold_expression F^2^>2.0\s(F^2^)
_cod_data_source_file jo052020vsi20051117_111416_07.cif
_cod_original_formula_sum 'C18 H26 N O2 P S '
_cod_database_code 4021402

loop_
_symmetry_equiv_pos_site_id
_symmetry_equiv_pos_as_xyz
1 +X,+Y,+Z
2 1/2+X,1/2-Y,-Z
3 -X,1/2+Y,1/2-Z
4 1/2-X,-Y,1/2+Z

loop_
_atom_site_label
_atom_site_type_symbol
_atom_site_fract_x
_atom_site_fract_y
_atom_site_fract_z
_atom_site_U_iso_or_equiv
_atom_site_adp_type
_atom_site_occupancy
_atom_site_symmetry_multiplicity
_atom_site_calc_flag
_atom_site_refinement_flags
S(1) S -0.6161(2) 0.0762(2) -0.42370(8) 0.0636(5) Uani 1.00 1 d .
P(1) P -0.3726(2) 0.1135(2) -0.39712(7) 0.0491(4) Uani 1.00 1 d .
O(3) O -0.3705(7) 0.1744(4) -0.3317(2) 0.065(2) Uani 1.00 1 d .
O(4) O -0.2703(5) 0.1907(4) -0.4375(2) 0.0523(12) Uani 1.00 1 d .
N(5) N -0.4251(6) 0.2254(5) -0.5528(2) 0.055(2) Uani 1.00 1 d .
C(6) C -0.2440(8) -0.0120(7) -0.3840(3) 0.053(2) Uani 1.00 1 d .
C(7) C -0.4398(7) 0.1145(6) -0.5844(3) 0.053(2) Uani 1.00 1 d .
C(8) C -0.2841(8) 0.0438(7) -0.5705(3) 0.058(2) Uani 1.00 1 d .
C(9) C -0.4867(10) 0.1331(7) -0.6520(3) 0.069(3) Uani 1.00 1 d .
C(10) C -0.0667(9) -0.0032(7) -0.3731(4) 0.069(2) Uani 1.00 1 d .
C(11) C 0.0364(10) -0.0957(8) -0.3626(4) 0.075(3) Uani 1.00 1 d .
C(12) C -0.0361(11) -0.1996(8) -0.3615(4) 0.073(3) Uani 1.00 1 d .
C(13) C -0.3209(10) -0.1172(7) -0.3836(3) 0.066(2) Uani 1.00 1 d .
C(14) C -0.1084(8) 0.0845(7) -0.5706(4) 0.074(2) Uani 1.00 1 d .
C(15) C -0.547(2) 0.0228(9) -0.6810(4) 0.098(4) Uani 1.00 1 d .
C(16) C -0.2141(11) -0.2102(8) -0.3731(4) 0.076(3) Uani 1.00 1 d .
C(17) C -0.3044(11) -0.0670(7) -0.5543(3) 0.074(3) Uani 1.00 1 d .
C(18) C -0.439(1) 0.1208(9) -0.2785(3) 0.097(3) Uani 1.00 1 d .
C(19) C -0.159(2) -0.1329(9) -0.5392(4) 0.093(4) Uani 1.00 1 d .
C(20) C 0.0326(11) 0.0193(11) -0.5547(5) 0.107(4) Uani 1.00 1 d .
C(21) C -0.3441(13) 0.1831(10) -0.6889(4) 0.098(3) Uani 1.00 1 d .
C(22) C 0.008(2) -0.0899(12) -0.5390(5) 0.111(5) Uani 1.00 1 d .
C(23) C -0.381(2) 0.187(2) -0.2250(4) 0.175(6) Uani 1.00 1 d .
H(1) H -0.0144 0.0688 -0.3723 0.082 Uiso 1.00 1 c R
H(2) H 0.1606 -0.0887 -0.3556 0.090 Uiso 1.00 1 c R
H(3) H 0.0352 -0.2629 -0.3528 0.087 Uiso 1.00 1 c R
H(4) H -0.2648 -0.2826 -0.3738 0.092 Uiso 1.00 1 c R
H(5) H -0.4448 -0.1255 -0.3909 0.079 Uiso 1.00 1 c R
H(6) H -0.4206 -0.0980 -0.5534 0.089 Uiso 1.00 1 c R
H(7) H -0.1750 -0.2089 -0.5286 0.112 Uiso 1.00 1 c R
H(8) H 0.1063 -0.1351 -0.5275 0.133 Uiso 1.00 1 c R
H(9) H 0.1491 0.0499 -0.5548 0.128 Uiso 1.00 1 c R
H(10) H -0.0896 0.1595 -0.5827 0.089 Uiso 1.00 1 c R
H(11) H -0.5399 0.0785 -0.5667 0.063 Uiso 1.00 1 c R
H(12) H -0.5860 0.1820 -0.6530 0.082 Uiso 1.00 1 c R
H(13) H -0.3868 0.0490 -0.2756 0.117 Uiso 1.00 1 c R
H(14) H -0.5646 0.1135 -0.2823 0.117 Uiso 1.00 1 c R
H(15) H -0.2559 0.1874 -0.2199 0.210 Uiso 1.00 1 c R
H(16) H -0.4356 0.1560 -0.1896 0.210 Uiso 1.00 1 c R
H(17) H -0.4229 0.2605 -0.2310 0.210 Uiso 1.00 1 c R
H(18) H -0.5812 0.0352 -0.7222 0.118 Uiso 1.00 1 c R
H(19) H -0.6451 -0.0062 -0.6587 0.118 Uiso 1.00 1 c R
H(20) H -0.4514 -0.0289 -0.6798 0.118 Uiso 1.00 1 c R
H(21) H -0.2422 0.1364 -0.6887 0.117 Uiso 1.00 1 c R
H(22) H -0.3138 0.2538 -0.6725 0.117 Uiso 1.00 1 c R
H(23) H -0.3854 0.1919 -0.7296 0.117 Uiso 1.00 1 c R
H(24) H -0.3060 0.2346 -0.5393 0.067 Uiso 1.00 1 c R
H(25) H -0.5032 0.2284 -0.5188 0.067 Uiso 1.00 1 c R
H(26) H -0.4544 0.2831 -0.5807 0.067 Uiso 1.00 1 c R

loop_
_atom_site_aniso_label
_atom_site_aniso_U_11
_atom_site_aniso_U_22
_atom_site_aniso_U_33
_atom_site_aniso_U_12
_atom_site_aniso_U_13
_atom_site_aniso_U_23
S(1) 0.0427(7) 0.0695(13) 0.0786(12) -0.0044(7) -0.0016(7) 0.0082(8)
P(1) 0.0443(7) 0.0536(11) 0.0494(8) -0.0006(7) 0.0019(6) 0.0045(7)
O(3) 0.076(3) 0.066(4) 0.052(3) 0.002(3) 0.001(2) -0.006(2)
O(4) 0.047(2) 0.052(3) 0.058(3) -0.005(2) 0.005(2) 0.012(2)
N(5) 0.045(2) 0.064(4) 0.057(3) 0.004(2) 0.002(2) 0.006(3)
C(6) 0.052(3) 0.063(5) 0.045(4) -0.001(3) 0.001(2) 0.014(3)
C(7) 0.046(3) 0.050(4) 0.062(4) -0.005(3) -0.002(2) -0.004(3)
C(8) 0.058(3) 0.069(6) 0.049(4) 0.009(3) 0.001(3) -0.009(3)
C(9) 0.068(4) 0.077(6) 0.061(5) 0.004(4) -0.014(3) -0.007(4)
C(10) 0.054(4) 0.065(6) 0.087(5) -0.004(3) 0.004(3) 0.021(4)
C(11) 0.057(4) 0.077(7) 0.091(6) 0.014(4) 0.001(4) 0.028(5)
C(12) 0.082(5) 0.067(6) 0.069(5) 0.018(4) -0.002(4) 0.004(4)
C(13) 0.064(4) 0.056(5) 0.078(5) -0.008(3) -0.010(3) 0.005(4)
C(14) 0.047(3) 0.085(6) 0.091(5) 0.000(3) -0.001(3) -0.012(4)
C(15) 0.116(7) 0.110(9) 0.069(6) -0.007(6) -0.013(5) -0.015(5)
C(16) 0.085(5) 0.038(6) 0.106(6) -0.001(4) -0.011(4) 0.006(4)
C(17) 0.094(5) 0.063(6) 0.066(5) 0.016(4) 0.009(4) 0.007(4)
C(18) 0.120(7) 0.121(9) 0.050(5) 0.017(6) 0.017(5) 0.013(5)
C(19) 0.115(8) 0.079(8) 0.084(6) 0.043(6) 0.007(5) 0.012(5)
C(20) 0.057(5) 0.143(11) 0.121(8) 0.030(5) -0.004(4) -0.043(8)
C(21) 0.119(7) 0.116(9) 0.059(5) -0.023(6) 0.007(5) 0.002(5)
C(22) 0.124(9) 0.120(11) 0.089(7) 0.080(8) 0.004(5) -0.010(6)
C(23) 0.23(2) 0.24(2) 0.054(6) 0.05(2) -0.000(8) -0.013(8)

loop_
_atom_type_symbol
_atom_type_description
_atom_type_scat_dispersion_real
_atom_type_scat_dispersion_imag
_atom_type_scat_source
C C 0.003 0.002
;
International Tables for Crystallography
(1992, Vol. C, Tables 4.2.6.8 and 6.1.1.4)
;
H H 0.000 0.000
;
International Tables for Crystallography
(1992, Vol. C, Table 6.1.1.4)
;
O O 0.011 0.006
;
International Tables for Crystallography
(1992, Vol. C, Tables 4.2.6.8 and 6.1.1.4)
;
N N 0.006 0.003
;
International Tables for Crystallography
(1992, Vol. C, Tables 4.2.6.8 and 6.1.1.4)
;
P P 0.102 0.094
;
International Tables for Crystallography
(1992, Vol. C, Tables 4.2.6.8 and 6.1.1.4)
;
S S 0.125 0.123
;
International Tables for Crystallography
(1992, Vol. C, Tables 4.2.6.8 and 6.1.1.4)
;

loop_
_geom_angle_atom_site_label_1
_geom_angle_atom_site_label_2
_geom_angle_atom_site_label_3
_geom_angle
S(1) P(1) O(3) 112.0176
S(1) P(1) O(4) 116.3523
S(1) P(1) C(6) 110.6636
O(4) P(1) O(3) 103.8296
C(6) P(1) O(3) 103.4038
P(1) O(3) C(18) 121.1552
C(6) P(1) O(4) 109.6213
P(1) C(6) C(13) 122.3626
P(1) C(6) C(10) 119.1236
O(3) C(18) C(23) 107.3492
N(5) C(7) C(8) 110.9123
N(5) C(7) C(9) 109.2300
C(13) C(6) C(10) 118.5053
C(6) C(10) C(11) 121.3480
C(6) C(13) C(16) 119.3452
C(7) C(8) C(14) 122.8967
C(9) C(7) C(8) 117.5501
C(7) C(8) C(17) 121.1503
C(7) C(9) C(21) 114.8942
C(7) C(9) C(15) 109.8498
C(17) C(8) C(14) 115.9095
C(8) C(14) C(20) 121.9676
C(8) C(17) C(19) 121.3973
C(21) C(9) C(15) 109.8627
C(10) C(11) C(12) 121.2282
C(11) C(12) C(16) 118.2422
C(12) C(16) C(13) 121.2904
C(14) C(20) C(22) 120.6797
C(17) C(19) C(22) 120.8219
C(19) C(22) C(20) 119.2090
O(3) C(18) H(14) 109.2502
O(3) C(18) H(13) 108.3017
N(5) C(7) H(11) 105.8879
H(25) N(5) C(7) 110.4162
H(24) N(5) C(7) 108.3968
H(26) N(5) C(7) 109.5990
H(25) N(5) H(24) 109.4716
H(26) N(5) H(24) 109.4710
H(26) N(5) H(25) 109.4663
C(6) C(10) H(1) 118.6729
C(6) C(13) H(5) 120.1108
H(11) C(7) C(8) 106.4167
H(11) C(7) C(9) 106.0672
C(7) C(9) H(12) 106.9770
C(8) C(14) H(10) 117.9530
C(8) C(17) H(6) 118.8793
H(12) C(9) C(15) 107.0279
C(9) C(15) H(18) 109.6542
C(9) C(15) H(19) 109.4692
C(9) C(15) H(20) 109.2875
H(12) C(9) C(21) 107.8845
C(9) C(21) H(21) 110.1571
C(9) C(21) H(22) 109.4194
C(9) C(21) H(23) 108.8401
H(1) C(10) C(11) 119.9738
C(10) C(11) H(2) 120.6698
H(2) C(11) C(12) 118.1006
C(11) C(12) H(3) 120.7899
C(12) C(16) H(4) 118.7338
H(3) C(12) C(16) 120.9669
H(5) C(13) C(16) 120.5394
C(13) C(16) H(4) 119.9758
H(10) C(14) C(20) 120.0733
C(14) C(20) H(9) 119.5737
H(19) C(15) H(18) 109.4772
H(20) C(15) H(18) 109.4718
H(20) C(15) H(19) 109.4673
H(6) C(17) C(19) 119.7226
C(17) C(19) H(7) 120.3512
H(14) C(18) C(23) 114.2097
H(13) C(18) C(23) 108.0975
C(18) C(23) H(15) 112.9870
C(18) C(23) H(16) 108.2667
C(18) C(23) H(17) 107.1003
H(14) C(18) H(13) 109.4646
H(7) C(19) C(22) 118.8263
C(19) C(22) H(8) 120.1302
H(9) C(20) C(22) 119.7450
C(20) C(22) H(8) 120.6515
H(22) C(21) H(21) 109.4733
H(23) C(21) H(21) 109.4643
H(23) C(21) H(22) 109.4705
H(16) C(23) H(15) 109.4728
H(17) C(23) H(15) 109.4694
H(17) C(23) H(16) 109.4737

loop_
_geom_bond_atom_site_label_1
_geom_bond_atom_site_label_2
_geom_bond_distance
S(1) P(1) 1.9724
P(1) O(3) 1.6083
P(1) O(4) 1.4939
P(1) C(6) 1.8132
O(3) C(18) 1.4275
N(5) C(7) 1.5044
C(6) P(1) 1.8132
C(6) C(10) 1.3579
C(6) C(13) 1.3907
C(7) C(8) 1.4779
C(7) C(9) 1.5380
C(8) C(14) 1.4084
C(8) C(17) 1.3859
C(9) C(15) 1.5370
C(9) C(21) 1.4707
C(10) C(6) 1.3579
C(10) C(11) 1.3739
C(11) C(12) 1.3622
C(12) C(16) 1.3678
C(13) C(6) 1.3907
C(13) C(16) 1.3942
C(14) C(20) 1.3631
C(17) C(19) 1.3894
C(18) C(23) 1.4782
C(19) C(22) 1.3575
C(20) C(22) 1.3684
N(5) H(24) 0.9500
N(5) H(25) 0.9500
N(5) H(26) 0.9500
C(7) H(11) 0.9499
C(9) H(12) 0.9500
C(10) H(1) 0.9501
C(11) H(2) 0.9500
C(12) H(3) 0.9500
C(13) H(5) 0.9500
C(14) H(10) 0.9501
C(15) H(18) 0.9501
C(15) H(19) 0.9501
C(15) H(20) 0.9500
C(16) H(4) 0.9500
C(17) H(6) 0.9500
C(18) H(13) 0.9500
C(18) H(14) 0.9500
C(19) H(7) 0.9500
C(20) H(9) 0.9500
C(21) H(21) 0.9500
C(21) H(22) 0.9500
C(21) H(23) 0.9500
C(22) H(8) 0.9500
C(23) H(15) 0.9500
C(23) H(16) 0.9500
C(23) H(17) 0.9500

loop_
_geom_contact_atom_site_label_1
_geom_contact_atom_site_label_2
_geom_contact_distance
_geom_contact_site_symmetry_2
S(1) O(3) 2.9757 .
S(1) O(4) 2.9560 .
S(1) N(5) 3.3681 45402
S(1) C(6) 3.1148 .
S(1) C(11) 3.5884 45501
S(1) C(13) 3.3311 .
S(1) C(18) 3.4866 .
P(1) C(10) 2.7438 .
P(1) C(13) 2.8145 .
P(1) C(18) 2.6457 .
O(3) O(4) 2.4427 .
O(3) C(6) 2.6882 .
O(3) C(10) 3.2544 .
O(3) C(23) 2.3413 .
O(4) N(5) 2.8114 .
O(4) N(5) 2.7924 55402
O(4) C(6) 2.7090 .
O(4) C(7) 3.5773 .
O(4) C(7) 3.4473 55402
O(4) C(8) 3.4067 .
O(4) C(9) 3.5869 55402
O(4) C(10) 3.1235 .
O(4) C(14) 3.4050 .
N(5) S(1) 3.3681 55402
N(5) O(4) 2.7924 45402
N(5) C(8) 2.4565 .
N(5) C(9) 2.4804 .
N(5) C(14) 2.9470 .
N(5) C(21) 3.0817 .
C(6) S(1) 3.1148 .
C(6) O(3) 2.6882 .
C(6) O(4) 2.7090 .
C(6) C(11) 2.3818 .
C(6) C(12) 2.7867 .
C(6) C(16) 2.4038 .
C(6) C(18) 3.1662 .
C(7) O(4) 3.4473 45402
C(7) C(14) 2.5355 .
C(7) C(15) 2.5166 .
C(7) C(17) 2.4948 .
C(7) C(21) 2.5362 .
C(8) C(9) 2.5792 .
C(8) C(15) 3.1326 .
C(8) C(19) 2.4203 .
C(8) C(20) 2.4237 .
C(8) C(21) 3.1176 .
C(8) C(22) 2.8071 .
C(9) O(4) 3.5869 45402
C(9) C(14) 3.4070 .
C(9) C(17) 3.4972 .
C(10) C(12) 2.3841 .
C(10) C(13) 2.3623 .
C(10) C(16) 2.7222 .
C(11) S(1) 3.5884 65501
C(11) C(6) 2.3818 .
C(11) C(13) 2.7369 .
C(11) C(16) 2.3430 .
C(12) C(6) 2.7867 .
C(12) C(13) 2.4074 .
C(14) C(17) 2.3686 .
C(14) C(19) 2.7264 .
C(14) C(21) 3.3548 .
C(14) C(22) 2.3736 .
C(15) C(17) 3.4895 .
C(15) C(21) 2.4620 .
C(16) C(6) 2.4038 .
C(17) C(20) 2.7372 .
C(17) C(22) 2.3887 .
C(18) C(6) 3.1662 .
C(19) C(20) 2.3512 .
S(1) H(1) 3.1997 45501
S(1) H(2) 2.9940 45501
S(1) H(5) 2.8369 .
S(1) H(9) 3.3835 45501
S(1) H(10) 3.1851 45402
S(1) H(11) 3.1817 .
S(1) H(14) 3.1518 .
S(1) H(22) 3.2887 45402
S(1) H(24) 2.8036 45402
S(1) H(25) 2.8976 .
S(1) H(26) 3.0549 45402
P(1) H(1) 2.7988 .
P(1) H(5) 2.9253 .
P(1) H(10) 3.2093 45402
P(1) H(12) 3.4472 55402
P(1) H(13) 2.7723 .
P(1) H(14) 2.8987 .
P(1) H(24) 3.4725 .
P(1) H(25) 3.1564 .
P(1) H(26) 3.4149 55402
O(3) H(1) 3.0930 .
O(3) H(10) 3.1952 45402
O(3) H(12) 2.7685 55402
O(3) H(13) 1.9473 .
O(3) H(14) 1.9582 .
O(3) H(15) 2.5991 .
O(3) H(16) 3.1567 .
O(3) H(17) 2.4664 .
O(3) H(22) 3.4432 45402
O(4) H(1) 2.8079 .
O(4) H(9) 3.1800 45402
O(4) H(10) 3.4762 .
O(4) H(10) 3.0325 45402
O(4) H(11) 3.2709 55402
O(4) H(12) 2.8605 55402
O(4) H(24) 2.3063 .
O(4) H(25) 2.5368 .
O(4) H(25) 2.4279 55402
O(4) H(26) 2.4289 55402
N(5) H(1) 3.0422 45402
N(5) H(10) 2.7226 .
N(5) H(10) 3.4989 45402
N(5) H(11) 1.9869 .
N(5) H(12) 2.5566 .
N(5) H(21) 3.4469 .
N(5) H(22) 2.7705 .
N(5) H(24) 3.5352 45402
N(5) H(25) 3.5812 55402
C(6) H(1) 1.9962 .
C(6) H(2) 3.2383 .
C(6) H(4) 3.2628 .
C(6) H(5) 2.0401 .
C(6) H(13) 2.7045 .
C(6) H(26) 3.5913 55402
C(7) H(6) 2.6452 .
C(7) H(9) 3.2508 45501
C(7) H(10) 2.6877 .
C(7) H(12) 2.0300 .
C(7) H(18) 3.3373 .
C(7) H(19) 2.6710 .
C(7) H(20) 2.7092 .
C(7) H(21) 2.7377 .
C(7) H(22) 2.7240 .
C(7) H(23) 3.3382 .
C(7) H(24) 2.0168 .
C(7) H(25) 2.0402 .
C(7) H(26) 2.0308 .
C(8) H(6) 2.0237 .
C(8) H(7) 3.2752 .
C(8) H(9) 3.2754 .
C(8) H(10) 2.0348 .
C(8) H(11) 1.9698 .
C(8) H(12) 3.3417 .
C(8) H(19) 3.3847 .
C(8) H(20) 2.8401 .
C(8) H(21) 2.8340 .
C(8) H(22) 3.3763 .
C(8) H(24) 2.3980 .
C(8) H(25) 2.9864 .
C(8) H(26) 3.1559 .
C(9) H(6) 3.5514 .
C(9) H(10) 3.3637 .
C(9) H(11) 2.0190 .
C(9) H(18) 2.0609 .
C(9) H(19) 2.0588 .
C(9) H(20) 2.0566 .
C(9) H(21) 2.0070 .
C(9) H(22) 1.9986 .
C(9) H(23) 1.9919 .
C(9) H(24) 3.0686 .
C(9) H(25) 3.1353 .
C(9) H(26) 2.3962 .
C(10) H(2) 2.0302 .
C(10) H(3) 3.2434 .
C(10) H(5) 3.2230 .
C(10) H(13) 3.2769 .
C(10) H(18) 3.5066 45504
C(10) H(26) 2.9543 55402
C(11) H(1) 2.0235 .
C(11) H(3) 2.0206 .
C(11) H(4) 3.1981 .
C(11) H(15) 3.5749 54403
C(11) H(18) 3.1765 45504
C(11) H(23) 3.3316 45504
C(12) H(1) 3.2368 .
C(12) H(2) 1.9942 .
C(12) H(4) 2.0056 .
C(12) H(5) 3.2622 .
C(12) H(6) 3.1836 54402
C(12) H(15) 3.1369 54403
C(12) H(20) 3.4444 54402
C(12) H(23) 2.9486 45504
C(13) H(1) 3.2191 .
C(13) H(3) 3.2684 .
C(13) H(4) 2.0420 .
C(13) H(7) 3.5355 .
C(13) H(8) 3.5982 44402
C(13) H(13) 3.1338 .
C(13) H(17) 3.4870 44403
C(14) H(6) 3.2337 .
C(14) H(8) 3.2329 .
C(14) H(9) 2.0096 .
C(14) H(11) 3.2458 .
C(14) H(21) 2.8445 .
C(14) H(22) 3.3914 .
C(14) H(24) 2.4344 .
C(14) H(25) 3.0826 55402
C(14) H(26) 3.5371 .
C(15) H(3) 3.2677 44402
C(15) H(4) 3.5288 44402
C(15) H(6) 3.2874 .
C(15) H(9) 3.5992 45501
C(15) H(11) 2.5906 .
C(15) H(12) 2.0298 .
C(15) H(15) 3.5052 45404
C(15) H(21) 2.6716 .
C(15) H(22) 3.2872 .
C(15) H(23) 2.5951 .
C(16) H(2) 3.1951 .
C(16) H(3) 2.0274 .
C(16) H(5) 2.0475 .
C(16) H(6) 3.5738 54402
C(16) H(7) 3.4184 .
C(16) H(8) 3.1656 44402
C(16) H(16) 3.3765 44403
C(16) H(17) 3.5721 44403
C(16) H(19) 3.5172 54402
C(16) H(23) 3.2353 45504
C(17) H(3) 3.1255 44402
C(17) H(7) 2.0413 .
C(17) H(8) 3.2468 .
C(17) H(10) 3.2246 .
C(17) H(11) 2.5033 .
C(17) H(19) 3.5102 .
C(17) H(20) 2.9960 .
C(18) H(15) 2.0456 .
C(18) H(16) 1.9920 .
C(18) H(17) 1.9783 .
C(18) H(22) 3.3691 45402
C(19) H(3) 3.5282 44402
C(19) H(6) 2.0352 .
C(19) H(8) 2.0100 .
C(19) H(9) 3.2093 .
C(19) H(16) 3.3790 45404
C(20) H(4) 3.5856 54402
C(20) H(7) 3.2054 .
C(20) H(8) 2.0250 .
C(20) H(10) 2.0145 .
C(20) H(11) 3.3017 65501
C(20) H(19) 3.3393 65501
C(20) H(25) 3.4423 55402
C(21) H(1) 3.5105 45402
C(21) H(10) 3.0245 .
C(21) H(11) 3.3017 .
C(21) H(12) 1.9808 .
C(21) H(14) 3.2849 55402
C(21) H(18) 2.6193 .
C(21) H(19) 3.2748 .
C(21) H(20) 2.6791 .
C(21) H(24) 3.3444 .
C(21) H(26) 2.7817 .
C(22) H(4) 2.9833 54402
C(22) H(6) 3.2397 .
C(22) H(7) 1.9972 .
C(22) H(9) 2.0162 .
C(22) H(10) 3.2300 .
C(22) H(16) 3.4337 45404
C(23) H(3) 3.1688 55403
C(23) H(4) 3.4480 45403
C(23) H(13) 1.9900 .
C(23) H(14) 2.0590 .
C(23) H(20) 3.2907 45504
H(1) S(1) 3.1997 65501
H(1) N(5) 3.0422 55402
H(1) C(6) 1.9962 .
H(1) C(21) 3.5105 55402
H(2) S(1) 2.9940 65501
H(2) C(6) 3.2383 .
H(3) C(15) 3.2677 54402
H(3) C(17) 3.1255 54402
H(3) C(19) 3.5282 54402
H(3) C(23) 3.1688 54403
H(4) C(6) 3.2628 .
H(4) C(15) 3.5288 54402
H(4) C(20) 3.5856 44402
H(4) C(22) 2.9833 44402
H(4) C(23) 3.4480 44403
H(5) C(6) 2.0401 .
H(6) C(12) 3.1836 44402
H(6) C(16) 3.5738 44402
H(8) C(13) 3.5982 54402
H(8) C(16) 3.1656 54402
H(9) S(1) 3.3835 65501
H(9) O(4) 3.1800 55402
H(9) C(7) 3.2508 65501
H(9) C(15) 3.5992 65501
H(10) S(1) 3.1851 55402
H(10) P(1) 3.2093 55402
H(10) O(3) 3.1952 55402
H(10) O(4) 3.0325 55402
H(10) N(5) 3.4989 55402
H(11) O(4) 3.2709 45402
H(11) C(20) 3.3017 45501
H(12) P(1) 3.4472 45402
H(12) O(3) 2.7685 45402
H(12) O(4) 2.8605 45402
H(13) C(6) 2.7045 .
H(14) C(21) 3.2849 45402
H(15) C(11) 3.5749 55403
H(15) C(12) 3.1369 55403
H(15) C(15) 3.5052 45504
H(16) C(16) 3.3765 45403
H(16) C(19) 3.3790 45504
H(16) C(22) 3.4337 45504
H(17) C(13) 3.4870 45403
H(17) C(16) 3.5721 45403
H(18) C(10) 3.5066 45404
H(18) C(11) 3.1765 45404
H(19) C(16) 3.5172 44402
H(19) C(20) 3.3393 45501
H(20) C(12) 3.4444 44402
H(20) C(23) 3.2907 45404
H(22) S(1) 3.2887 55402
H(22) O(3) 3.4432 55402
H(22) C(18) 3.3691 55402
H(23) C(11) 3.3316 45404
H(23) C(12) 2.9486 45404
H(23) C(16) 3.2353 45404
H(24) S(1) 2.8036 55402
H(24) N(5) 3.5352 55402
H(25) O(4) 2.4279 45402
H(25) N(5) 3.5812 45402
H(25) C(14) 3.0826 45402
H(25) C(20) 3.4423 45402
H(26) S(1) 3.0549 55402
H(26) P(1) 3.4149 45402
H(26) O(4) 2.4289 45402
H(26) C(6) 3.5913 45402
H(26) C(10) 2.9543 45402

loop_
_cod_changelog_entry_id
_cod_changelog_entry_author
_cod_changelog_entry_date
_cod_changelog_entry_text
1 'Vaitkus, Antanas' 2024-11-16T00:18:53+02:00
;
 Replaced the '\/Y' character sequence with the backslash character ('\')
 in multiple data values.
;
